data_9011813
loop_
_publ_author_name
'Krivovichev, S. V.'
'Burns, P. C.'

_publ_section_title
;
 Crystal chemistry of basic lead carbonates. III. Crystal structures of
 Pb3O2(CO3) and NaPb2(OH)(CO3)2
;
_journal_name_full 'Mineralogical Magazine'
_journal_page_first 1077
_journal_page_last 1087
_journal_paper_doi 10.1180/002646100549896
_journal_volume 64
_journal_year 2000
_chemical_compound_source Synthetic
_chemical_formula_structural NaPb2(OH)(CO3)2
_chemical_formula_sum 'C2 H Na O7 Pb2'
_space_group_IT_number 186
_symmetry_space_group_name_Hall 'P 6c -2c'
_symmetry_space_group_name_H-M 'P 63 m c'
_cell_angle_alpha 90
_cell_angle_beta 90
_cell_angle_gamma 120
_cell_formula_units_Z 2
_cell_length_a 5.276
_cell_length_b 5.276
_cell_length_c 13.474
_cell_volume 324.816
_database_code_amcsd 0014553
_exptl_crystal_density_diffrn 5.873
_cod_original_cell_volume 324.815
_cod_original_formula_sum 'Na Pb2 (O7 C2) H'
_cod_database_code 9011813
_amcsd_formula_title NaPb2(OH)(CO3)2

loop_
_space_group_symop_operation_xyz
x,y,z
-x,-x+y,1/2+z
x-y,x,1/2+z
-y,-x,z
-y,x-y,z
x-y,-y,1/2+z
-x,-y,1/2+z
x,x-y,z
-x+y,-x,z
y,x,1/2+z
y,-x+y,1/2+z
-x+y,y,z

loop_
_atom_site_aniso_label
_atom_site_aniso_U_11
_atom_site_aniso_U_22
_atom_site_aniso_U_33
_atom_site_aniso_U_12
_atom_site_aniso_U_13
_atom_site_aniso_U_23
Na 0.03100 0.03100 0.00000 0.01600 0.00000 0.00000
Pb1 0.01900 0.01900 0.01800 0.01000 0.00000 0.00000
Pb2 0.02300 0.02300 0.01100 0.01200 0.00000 0.00000
O-H3 0.06500 0.06500 0.01000 0.03200 0.00000 0.00000
C1 0.02000 0.02000 0.00600 0.01000 0.00000 0.00000
C2 0.01900 0.01900 0.01100 0.01000 0.00000 0.00000
O1 0.00700 0.01800 0.03300 0.00400 0.00200 0.00100
O2 0.01800 0.02300 0.03100 0.00900 -0.00500 -0.00200

loop_
_atom_site_label
_atom_site_fract_x
_atom_site_fract_y
_atom_site_fract_z
_atom_site_U_iso_or_equiv
_atom_site_type_symbol
_atom_site_attached_hydrogens
Na 0.33333 -0.33333 0.65030 0.02100 Na 0
Pb1 0.66667 0.33333 0.81950 0.01800 Pb 0
Pb2 0.33333 0.66667 0.98830 0.01900 Pb 0
O-H3 0.66667 0.33333 0.65400 0.04600 O 1
C1 0.00000 0.00000 0.78500 0.01500 C 0
C2 0.00000 0.00000 0.02800 0.01600 C 0
O1 0.71800 -0.14100 0.78560 0.02000 O 0
O2 0.27700 0.13850 0.02640 0.02500 O 0

loop_
_cod_changelog_entry_id
_cod_changelog_entry_author
_cod_changelog_entry_date
_cod_changelog_entry_text
1
;cod-tools version 3.8.0
Id: cif_guess_AMCSD_atom_types 9574 2023-05-10 09:00:05Z saulius
;
2023-05-10T18:53:28+03:00
;Derived atom types and hydrogen counts
from atom names that follow the AMCSD naming convention
(Wat == water, O-H == hydroxyl).
;
2
;cod-tools version 3.10.1
Id: cif_fix_AMCSD_aniso_labels 10200 2024-08-01 14:09:44Z saulius
;
2024-08-02T12:21:43+03:00
;Changed the following '_atom_site_aniso_label' values:
'OH3' -> 'O-H3'
;

loop_
_cod_related_entry_id
_cod_related_entry_database
_cod_related_entry_code
1 AMCSD 0014553
